data_4349480
loop_
_publ_author_name
'Liu, Cai-Ming'
'Zhang, De-Qing'
'Zhao, Yong-Sheng'
'Hao, Xiang'
'Zhu, Dao-Ben'

_publ_section_title
;
 Two-step warming solvothermal syntheses, luminescence and slow magnetic
 relaxation of isostructural dense LnMOFs based on nanoscale 3-connected
 linkers
;
_journal_issue 8
_journal_name_full 'Inorganic Chemistry Frontiers'
_journal_page_first 1076
_journal_paper_doi 10.1039/C6QI00137H
_journal_volume 3
_journal_year 2016
_chemical_formula_sum 'C27 H17 Eu O7'
_chemical_formula_weight 605.37
_space_group_IT_number 70
_space_group_name_Hall '-F 2uv 2vw'
_space_group_name_H-M_alt 'F d d d :2'
_symmetry_cell_setting orthorhombic
_symmetry_space_group_name_H-M 'F d d d :2'
_atom_sites_solution_hydrogens geom
_atom_sites_solution_primary direct
_atom_sites_solution_secondary difmap
_audit_creation_method SHELXL-97
_audit_update_record
;
2016-04-14 deposited with the CCDC.
2016-06-20 downloaded from the CCDC.
;
_cell_angle_alpha 90.00
_cell_angle_beta 90.00
_cell_angle_gamma 90.00
_cell_formula_units_Z 32
_cell_length_a 22.503(5)
_cell_length_b 28.973(6)
_cell_length_c 29.063(6)
_cell_measurement_reflns_used 12320
_cell_measurement_temperature 173(2)
_cell_measurement_theta_max 27.4841
_cell_measurement_theta_min 1.3430
_cell_volume 18948(7)
_computing_cell_refinement SMART
_computing_data_collection 'SMART (Bruker, 2000)'
_computing_data_reduction 'SAINT (Bruker, 2000)'
_computing_molecular_graphics 'SHELXL-97 (Sheldrick, 1997)'
_computing_publication_material 'SHELXL-97 (Sheldrick, 1997)'
_computing_structure_refinement 'SHELXL-97 (Sheldrick, 1997)'
_computing_structure_solution 'SHELXS-97 (Sheldrick, 1990)'
_diffrn_ambient_temperature 173(2)
_diffrn_detector_area_resol_mean '15x15 microns'
_diffrn_measured_fraction_theta_full 0.998
_diffrn_measured_fraction_theta_max 0.998
_diffrn_measurement_device_type 'CCD area dtetector'
_diffrn_measurement_method 'phi and omega scans'
_diffrn_radiation_monochromator graphite
_diffrn_radiation_source 'fine-focus sealed tube'
_diffrn_radiation_type MoK\a
_diffrn_radiation_wavelength 0.71073
_diffrn_reflns_av_R_equivalents 0.0539
_diffrn_reflns_av_sigmaI/netI 0.0233
_diffrn_reflns_limit_h_max 29
_diffrn_reflns_limit_h_min -29
_diffrn_reflns_limit_k_max 37
_diffrn_reflns_limit_k_min -37
_diffrn_reflns_limit_l_max 37
_diffrn_reflns_limit_l_min -37
_diffrn_reflns_number 51201
_diffrn_reflns_theta_full 26.00
_diffrn_reflns_theta_max 27.49
_diffrn_reflns_theta_min 2.69
_exptl_absorpt_coefficient_mu 2.693
_exptl_absorpt_correction_T_max 1.0000
_exptl_absorpt_correction_T_min 0.8716
_exptl_absorpt_correction_type multi-scan
_exptl_crystal_colour 'light yellow'
_exptl_crystal_density_diffrn 1.698
_exptl_crystal_density_method 'not measured'
_exptl_crystal_description block
_exptl_crystal_F_000 9536
_exptl_crystal_preparation Luminescent
_exptl_crystal_size_max 0.12
_exptl_crystal_size_mid 0.10
_exptl_crystal_size_min 0.09
_refine_diff_density_max 3.344
_refine_diff_density_min -1.669
_refine_diff_density_rms 0.147
_refine_ls_extinction_method none
_refine_ls_goodness_of_fit_ref 1.189
_refine_ls_hydrogen_treatment constr
_refine_ls_matrix_type full
_refine_ls_number_parameters 316
_refine_ls_number_reflns 5443
_refine_ls_number_restraints 0
_refine_ls_restrained_S_all 1.189
_refine_ls_R_factor_all 0.0867
_refine_ls_R_factor_gt 0.0851
_refine_ls_shift/su_max 0.000
_refine_ls_shift/su_mean 0.000
_refine_ls_structure_factor_coef Fsqd
_refine_ls_weighting_details 'calc w=1/[\s^2^(Fo^2^)+(0.0506P)^2^+761.1179P] where P=(Fo^2^+2Fc^2^)/3'
_refine_ls_weighting_scheme calc
_refine_ls_wR_factor_gt 0.1812
_refine_ls_wR_factor_ref 0.1822
_reflns_number_gt 5344
_reflns_number_total 5443
_reflns_threshold_expression >2sigma(I)
_cod_data_source_file c6qi00137h2.cif
_cod_data_source_block a
_cod_depositor_comments
;
The following automatic conversions were performed:

data item '_symmetry_cell_setting' value 'Orthorhombic' was changed
to 'orthorhombic' in accordance with the
/home/saulius/struct/COD-crude-data/automatic-downloads/DataCite-retrospective/RSC/depositions/lib/dictionaries/cif_core.dic
dictionary named 'cif_core.dic' version 2.4.2 last updated on
2011-04-26.

Automatic conversion script
Id: cif_fix_values 6909 2019-04-08 15:41:33Z antanas 
;
_cod_original_sg_symbol_H-M Fddd
_cod_database_code 4349480

loop_
_symmetry_equiv_pos_as_xyz
'x, y, z'
'-x+3/4, -y+3/4, z'
'-x+3/4, y, -z+3/4'
'x, -y+3/4, -z+3/4'
'x, y+1/2, z+1/2'
'-x+3/4, -y+5/4, z+1/2'
'-x+3/4, y+1/2, -z+5/4'
'x, -y+5/4, -z+5/4'
'x+1/2, y, z+1/2'
'-x+5/4, -y+3/4, z+1/2'
'-x+5/4, y, -z+5/4'
'x+1/2, -y+3/4, -z+5/4'
'x+1/2, y+1/2, z'
'-x+5/4, -y+5/4, z'
'-x+5/4, y+1/2, -z+3/4'
'x+1/2, -y+5/4, -z+3/4'
'-x, -y, -z'
'x-3/4, y-3/4, -z'
'x-3/4, -y, z-3/4'
'-x, y-3/4, z-3/4'
'-x, -y+1/2, -z+1/2'
'x-3/4, y-1/4, -z+1/2'
'x-3/4, -y+1/2, z-1/4'
'-x, y-1/4, z-1/4'
'-x+1/2, -y, -z+1/2'
'x-1/4, y-3/4, -z+1/2'
'x-1/4, -y, z-1/4'
'-x+1/2, y-3/4, z-1/4'
'-x+1/2, -y+1/2, -z'
'x-1/4, y-1/4, -z'
'x-1/4, -y+1/2, z-3/4'
'-x+1/2, y-1/4, z-3/4'

loop_
_atom_site_label
_atom_site_type_symbol
_atom_site_fract_x
_atom_site_fract_y
_atom_site_fract_z
_atom_site_U_iso_or_equiv
_atom_site_adp_type
_atom_site_occupancy
_atom_site_symmetry_multiplicity
_atom_site_calc_flag
_atom_site_refinement_flags
Eu1 Eu 0.055245(19) 0.223194(15) 0.201504(17) 0.04826(17) Uani 1 1 d .
O1 O 0.1542(3) 0.2143(5) 0.1814(3) 0.112(4) Uani 1 1 d .
O1W O 0.0611(7) 0.1532(4) 0.1519(5) 0.172(7) Uani 1 1 d .
H1WA H 0.0488 0.1599 0.1251 0.206 Uiso 1 1 d R
H1WB H 0.0665 0.1408 0.1781 0.206 Uiso 1 1 d R
O2 O 0.2023(3) 0.2512(3) 0.1222(2) 0.071(2) Uani 1 1 d .
O3 O 0.6445(3) 0.4857(3) 0.2578(4) 0.093(3) Uani 1 1 d .
O4 O 0.7072(4) 0.4496(3) 0.3072(3) 0.079(2) Uani 1 1 d .
O5 O 0.4987(3) 0.0430(2) 0.4653(3) 0.0675(19) Uani 1 1 d .
O6 O 0.5665(3) 0.0886(3) 0.4949(3) 0.073(2) Uani 1 1 d .
C1 C 0.2000(5) 0.2370(5) 0.1631(4) 0.079(4) Uani 1 1 d .
C2 C 0.2527(4) 0.2435(5) 0.1928(3) 0.066(3) Uani 1 1 d .
C3 C 0.3000(5) 0.2697(4) 0.1782(4) 0.066(3) Uani 1 1 d .
H3 H 0.2989 0.2830 0.1491 0.079 Uiso 1 1 calc R
C4 C 0.3492(5) 0.2766(4) 0.2057(4) 0.075(3) Uani 1 1 d .
H4 H 0.3797 0.2957 0.1956 0.090 Uiso 1 1 calc R
C5 C 0.3534(5) 0.2551(5) 0.2485(4) 0.076(3) Uani 1 1 d .
C6 C 0.3050(5) 0.2293(5) 0.2627(4) 0.080(4) Uani 1 1 d .
H6 H 0.3061 0.2149 0.2912 0.096 Uiso 1 1 calc R
C7 C 0.2560(5) 0.2247(5) 0.2359(4) 0.079(4) Uani 1 1 d .
H7 H 0.2236 0.2083 0.2472 0.095 Uiso 1 1 calc R
C8 C 0.4074(5) 0.2583(4) 0.2773(4) 0.064(3) Uani 1 1 d .
C9 C 0.4445(5) 0.2972(4) 0.2747(4) 0.078(4) Uani 1 1 d .
H9 H 0.4346 0.3212 0.2549 0.093 Uiso 1 1 calc R
C10 C 0.4959(5) 0.3002(4) 0.3014(4) 0.074(3) Uani 1 1 d .
C11 C 0.5090(4) 0.2644(4) 0.3315(4) 0.062(3) Uani 1 1 d .
H11 H 0.5423 0.2667 0.3503 0.074 Uiso 1 1 calc R
C12 C 0.4736(4) 0.2255(4) 0.3343(4) 0.058(2) Uani 1 1 d .
C13 C 0.4228(5) 0.2227(4) 0.3071(4) 0.065(3) Uani 1 1 d .
H13 H 0.3988 0.1966 0.3089 0.077 Uiso 1 1 calc R
C14 C 0.5363(5) 0.3409(4) 0.2980(4) 0.072(3) Uani 1 1 d .
C15 C 0.5240(7) 0.3769(6) 0.2730(8) 0.151(9) Uani 1 1 d .
H15 H 0.4879 0.3777 0.2574 0.181 Uiso 1 1 calc R
C16 C 0.5625(7) 0.4146(6) 0.2686(8) 0.165(11) Uani 1 1 d .
H16 H 0.5514 0.4398 0.2507 0.198 Uiso 1 1 calc R
C17 C 0.6154(5) 0.4145(4) 0.2900(4) 0.068(3) Uani 1 1 d .
C18 C 0.6304(8) 0.3767(6) 0.3128(7) 0.158(10) Uani 1 1 d .
H18 H 0.6680 0.3745 0.3259 0.189 Uiso 1 1 calc R
C19 C 0.5909(9) 0.3406(6) 0.3172(9) 0.187(13) Uani 1 1 d .
H19 H 0.6024 0.3150 0.3342 0.224 Uiso 1 1 calc R
C20 C 0.6592(5) 0.4538(4) 0.2852(5) 0.075(3) Uani 1 1 d .
C21 C 0.4889(4) 0.1863(3) 0.3659(3) 0.052(2) Uani 1 1 d .
C22 C 0.5375(4) 0.1892(4) 0.3956(4) 0.064(3) Uani 1 1 d .
H22 H 0.5618 0.2151 0.3946 0.077 Uiso 1 1 calc R
C23 C 0.5499(5) 0.1541(4) 0.4264(4) 0.062(3) Uani 1 1 d .
H23 H 0.5825 0.1569 0.4459 0.074 Uiso 1 1 calc R
C24 C 0.5153(4) 0.1154(3) 0.4287(4) 0.054(2) Uani 1 1 d .
C25 C 0.4695(5) 0.1116(3) 0.3984(4) 0.072(3) Uani 1 1 d .
H25 H 0.4465 0.0850 0.3983 0.087 Uiso 1 1 calc R
C26 C 0.4568(5) 0.1464(3) 0.3679(5) 0.074(3) Uani 1 1 d .
H26 H 0.4251 0.1426 0.3477 0.088 Uiso 1 1 calc R
C27 C 0.5282(5) 0.0798(3) 0.4653(4) 0.060(3) Uani 1 1 d .

loop_
_atom_site_aniso_label
_atom_site_aniso_U_11
_atom_site_aniso_U_22
_atom_site_aniso_U_33
_atom_site_aniso_U_23
_atom_site_aniso_U_13
_atom_site_aniso_U_12
Eu1 0.0406(3) 0.0417(3) 0.0625(3) 0.00711(19) 0.00949(19) -0.00117(17)
O1 0.041(4) 0.230(13) 0.064(5) 0.014(6) -0.001(4) -0.002(6)
O1W 0.231(16) 0.086(8) 0.198(14) -0.048(8) 0.113(12) -0.010(9)
O2 0.054(4) 0.116(6) 0.045(4) 0.002(4) -0.009(3) -0.009(4)
O3 0.043(4) 0.073(5) 0.162(9) 0.043(6) 0.009(5) -0.004(4)
O4 0.061(5) 0.074(5) 0.102(6) 0.007(5) -0.016(4) -0.024(4)
O5 0.066(4) 0.043(3) 0.093(5) 0.009(4) 0.003(4) -0.004(3)
O6 0.063(5) 0.065(5) 0.091(6) 0.033(4) -0.021(4) -0.014(4)
C1 0.047(6) 0.138(12) 0.053(6) 0.005(7) 0.001(5) -0.004(6)
C2 0.038(5) 0.114(9) 0.048(5) -0.001(6) 0.000(4) 0.005(5)
C3 0.055(6) 0.082(7) 0.060(6) 0.020(5) -0.007(5) 0.006(5)
C4 0.057(6) 0.083(8) 0.086(8) 0.027(7) -0.019(6) -0.014(6)
C5 0.060(6) 0.100(9) 0.068(7) 0.026(6) -0.022(5) -0.015(6)
C6 0.057(6) 0.116(10) 0.066(7) 0.027(7) -0.020(5) -0.018(6)
C7 0.053(6) 0.126(11) 0.057(6) 0.022(7) -0.012(5) -0.010(7)
C8 0.052(5) 0.073(7) 0.068(6) 0.015(5) -0.025(5) -0.015(5)
C9 0.070(7) 0.072(7) 0.092(8) 0.037(6) -0.041(6) -0.025(6)
C10 0.068(7) 0.073(7) 0.080(7) 0.027(6) -0.026(6) -0.023(6)
C11 0.050(5) 0.063(6) 0.073(6) 0.020(5) -0.024(5) -0.015(5)
C12 0.052(5) 0.060(6) 0.063(6) 0.017(5) -0.016(4) -0.010(4)
C13 0.057(6) 0.063(6) 0.074(7) 0.018(5) -0.019(5) -0.027(5)
C14 0.070(7) 0.066(7) 0.080(7) 0.028(6) -0.030(6) -0.028(5)
C15 0.083(9) 0.117(12) 0.25(2) 0.124(15) -0.083(12) -0.048(9)
C16 0.076(9) 0.145(15) 0.27(2) 0.145(17) -0.081(13) -0.067(10)
C17 0.055(6) 0.063(6) 0.086(8) 0.020(6) -0.009(5) -0.019(5)
C18 0.134(14) 0.102(11) 0.24(2) 0.083(13) -0.128(15) -0.077(11)
C19 0.168(17) 0.103(12) 0.29(3) 0.116(15) -0.166(19) -0.087(12)
C20 0.044(5) 0.074(7) 0.109(10) 0.003(7) 0.013(6) -0.009(5)
C21 0.041(4) 0.054(5) 0.062(6) 0.010(4) -0.006(4) -0.007(4)
C22 0.053(5) 0.063(6) 0.077(7) 0.026(5) -0.009(5) -0.014(5)
C23 0.053(5) 0.067(6) 0.066(6) 0.017(5) -0.020(5) -0.004(5)
C24 0.047(5) 0.048(5) 0.067(6) 0.008(4) -0.001(4) 0.001(4)
C25 0.071(7) 0.037(5) 0.110(9) 0.025(5) -0.022(6) -0.015(5)
C26 0.073(7) 0.048(5) 0.100(9) 0.009(6) -0.038(6) -0.011(5)
C27 0.054(5) 0.040(5) 0.085(7) 0.013(5) 0.004(5) -0.002(4)

loop_
_atom_type_symbol
_atom_type_description
_atom_type_scat_dispersion_real
_atom_type_scat_dispersion_imag
_atom_type_scat_source
C C 0.0033 0.0016 'International Tables Vol C Tables 4.2.6.8 and 6.1.1.4'
H H 0.0000 0.0000 'International Tables Vol C Tables 4.2.6.8 and 6.1.1.4'
O O 0.0106 0.0060 'International Tables Vol C Tables 4.2.6.8 and 6.1.1.4'
Eu Eu -0.1578 3.6682 'International Tables Vol C Tables 4.2.6.8 and 6.1.1.4'

loop_
_geom_angle_atom_site_label_1
_geom_angle_atom_site_label_2
_geom_angle_atom_site_label_3
_geom_angle
_geom_angle_site_symmetry_1
_geom_angle_site_symmetry_3
O2 Eu1 O1 82.8(3) 11_454 .
O2 Eu1 O3 120.8(3) 11_454 2
O1 Eu1 O3 76.5(3) . 2
O2 Eu1 O4 86.2(3) 11_454 22
O1 Eu1 O4 148.5(4) . 22
O3 Eu1 O4 133.7(3) 2 22
O2 Eu1 O6 151.9(3) 11_454 16_445
O1 Eu1 O6 88.8(3) . 16_445
O3 Eu1 O6 82.7(3) 2 16_445
O4 Eu1 O6 87.2(3) 22 16_445
O2 Eu1 O5 79.6(3) 11_454 28_565
O1 Eu1 O5 128.6(4) . 28_565
O3 Eu1 O5 72.2(3) 2 28_565
O4 Eu1 O5 77.6(3) 22 28_565
O6 Eu1 O5 125.4(3) 16_445 28_565
O2 Eu1 O1W 75.7(4) 11_454 .
O1 Eu1 O1W 73.3(5) . .
O3 Eu1 O1W 143.2(5) 2 .
O4 Eu1 O1W 75.4(4) 22 .
O6 Eu1 O1W 76.2(4) 16_445 .
O5 Eu1 O1W 144.3(5) 28_565 .
O2 Eu1 O5 147.1(2) 11_454 16_445
O1 Eu1 O5 130.0(3) . 16_445
O3 Eu1 O5 72.3(3) 2 16_445
O4 Eu1 O5 67.0(3) 22 16_445
O6 Eu1 O5 49.6(2) 16_445 16_445
O5 Eu1 O5 76.4(2) 28_565 16_445
O1W Eu1 O5 113.0(3) . 16_445
O2 Eu1 C27 160.1(3) 11_454 16_445
O1 Eu1 C27 110.4(3) . 16_445
O3 Eu1 C27 77.8(3) 2 16_445
O4 Eu1 C27 74.8(3) 22 16_445
O6 Eu1 C27 24.4(3) 16_445 16_445
O5 Eu1 C27 101.6(3) 28_565 16_445
O1W Eu1 C27 93.5(4) . 16_445
O5 Eu1 C27 25.3(2) 16_445 16_445
O2 Eu1 Eu1 117.78(19) 11_454 21
O1 Eu1 Eu1 143.6(3) . 21
O3 Eu1 Eu1 67.2(2) 2 21
O4 Eu1 Eu1 66.9(2) 22 21
O6 Eu1 Eu1 84.22(19) 16_445 21
O5 Eu1 Eu1 41.50(19) 28_565 21
O1W Eu1 Eu1 138.1(3) . 21
O5 Eu1 Eu1 34.89(14) 16_445 21
C27 Eu1 Eu1 60.1(2) 16_445 21
O2 Eu1 H1WB 95.3 11_454 .
O1 Eu1 H1WB 74.1 . .
O3 Eu1 H1WB 129.4 2 .
O4 Eu1 H1WB 77.6 22 .
O6 Eu1 H1WB 56.6 16_445 .
O5 Eu1 H1WB 154.9 28_565 .
O1W Eu1 H1WB 19.6 . .
O5 Eu1 H1WB 97.0 16_445 .
C27 Eu1 H1WB 75.2 16_445 .
Eu1 Eu1 H1WB 128.1 21 .
C1 O1 Eu1 142.0(10) . .
Eu1 O1W H1WA 109.2 . .
Eu1 O1W H1WB 80.4 . .
H1WA O1W H1WB 164.5 . .
C1 O2 Eu1 139.6(9) . 11_454
C20 O3 Eu1 133.9(7) . 2
C20 O4 Eu1 136.9(8) . 26_665
C27 O5 Eu1 170.4(8) . 32_556
C27 O5 Eu1 84.3(7) . 16_545
Eu1 O5 Eu1 103.6(2) 32_556 16_545
C27 O6 Eu1 102.9(6) . 16_545
O2 C1 O1 124.7(10) . .
O2 C1 C2 118.5(10) . .
O1 C1 C2 116.8(10) . .
C7 C2 C3 117.4(10) . .
C7 C2 C1 121.8(11) . .
C3 C2 C1 120.8(10) . .
C2 C3 C4 121.6(10) . .
C2 C3 H3 119.2 . .
C4 C3 H3 119.2 . .
C3 C4 C5 120.4(11) . .
C3 C4 H4 119.8 . .
C5 C4 H4 119.8 . .
C6 C5 C4 117.0(10) . .
C6 C5 C8 120.8(10) . .
C4 C5 C8 122.1(10) . .
C7 C6 C5 121.4(11) . .
C7 C6 H6 119.3 . .
C5 C6 H6 119.3 . .
C6 C7 C2 122.0(11) . .
C6 C7 H7 119.0 . .
C2 C7 H7 119.0 . .
C13 C8 C9 118.7(9) . .
C13 C8 C5 120.6(10) . .
C9 C8 C5 120.7(10) . .
C10 C9 C8 120.9(10) . .
C10 C9 H9 119.5 . .
C8 C9 H9 119.5 . .
C11 C10 C9 118.7(10) . .
C11 C10 C14 120.2(9) . .
C9 C10 C14 121.2(10) . .
C12 C11 C10 121.5(9) . .
C12 C11 H11 119.2 . .
C10 C11 H11 119.2 . .
C11 C12 C13 119.2(9) . .
C11 C12 C21 121.3(8) . .
C13 C12 C21 119.4(8) . .
C12 C13 C8 121.0(9) . .
C12 C13 H13 119.5 . .
C8 C13 H13 119.5 . .
C15 C14 C19 115.3(11) . .
C15 C14 C10 122.8(11) . .
C19 C14 C10 121.6(11) . .
C14 C15 C16 123.1(13) . .
C14 C15 H15 118.4 . .
C16 C15 H15 118.4 . .
C17 C16 C15 120.4(13) . .
C17 C16 H16 119.8 . .
C15 C16 H16 119.8 . .
C18 C17 C16 117.3(11) . .
C18 C17 C20 120.1(11) . .
C16 C17 C20 122.4(11) . .
C17 C18 C19 120.6(13) . .
C17 C18 H18 119.7 . .
C19 C18 H18 119.7 . .
C14 C19 C18 123.1(13) . .
C14 C19 H19 118.5 . .
C18 C19 H19 118.5 . .
O4 C20 O3 127.7(11) . .
O4 C20 C17 116.1(11) . .
O3 C20 C17 116.0(11) . .
C26 C21 C22 116.1(9) . .
C26 C21 C12 123.1(9) . .
C22 C21 C12 120.9(8) . .
C23 C22 C21 121.0(9) . .
C23 C22 H22 119.5 . .
C21 C22 H22 119.5 . .
C24 C23 C22 121.3(9) . .
C24 C23 H23 119.4 . .
C22 C23 H23 119.4 . .
C25 C24 C23 117.8(9) . .
C25 C24 C27 123.3(9) . .
C23 C24 C27 118.9(9) . .
C24 C25 C26 121.2(9) . .
C24 C25 H25 119.4 . .
C26 C25 H25 119.4 . .
C21 C26 C25 122.6(10) . .
C21 C26 H26 118.7 . .
C25 C26 H26 118.7 . .
O6 C27 O5 122.7(10) . .
O6 C27 C24 118.8(8) . .
O5 C27 C24 118.4(10) . .
O6 C27 Eu1 52.6(5) . 16_545
O5 C27 Eu1 70.4(6) . 16_545
C24 C27 Eu1 168.6(8) . 16_545

loop_
_geom_bond_atom_site_label_1
_geom_bond_atom_site_label_2
_geom_bond_distance
_geom_bond_site_symmetry_2
Eu1 O2 2.297(7) 11_454
Eu1 O1 2.316(8) .
Eu1 O3 2.317(9) 2
Eu1 O4 2.323(8) 22
Eu1 O6 2.387(7) 16_445
Eu1 O5 2.394(7) 28_565
Eu1 O1W 2.490(11) .
Eu1 O5 2.773(8) 16_445
Eu1 C27 2.928(11) 16_445
Eu1 Eu1 4.0670(10) 21
Eu1 H1WB 2.4936 .
O1 C1 1.336(15) .
O1W H1WA 0.8503 .
O1W H1WB 0.8500 .
O2 C1 1.259(13) .
O2 Eu1 2.297(7) 11_454
O3 C20 1.265(15) .
O3 Eu1 2.317(9) 2
O4 C20 1.262(14) .
O4 Eu1 2.323(8) 26_665
O5 C27 1.257(11) .
O5 Eu1 2.394(7) 32_556
O5 Eu1 2.773(8) 16_545
O6 C27 1.243(13) .
O6 Eu1 2.387(7) 16_545
C1 C2 1.479(14) .
C2 C7 1.368(15) .
C2 C3 1.373(15) .
C3 C4 1.378(15) .
C3 H3 0.9300 .
C4 C5 1.395(15) .
C4 H4 0.9300 .
C5 C6 1.382(16) .
C5 C8 1.479(13) .
C6 C7 1.357(14) .
C6 H6 0.9300 .
C7 H7 0.9300 .
C8 C13 1.393(14) .
C8 C9 1.403(14) .
C9 C10 1.396(14) .
C9 H9 0.9300 .
C10 C11 1.389(14) .
C10 C14 1.491(14) .
C11 C12 1.382(13) .
C11 H11 0.9300 .
C12 C13 1.393(13) .
C12 C21 1.500(13) .
C13 H13 0.9300 .
C14 C15 1.302(16) .
C14 C19 1.350(18) .
C15 C16 1.398(18) .
C15 H15 0.9300 .
C16 C17 1.343(17) .
C16 H16 0.9300 .
C17 C18 1.325(18) .
C17 C20 1.511(14) .
C18 C19 1.377(18) .
C18 H18 0.9300 .
C19 H19 0.9300 .
C21 C26 1.365(13) .
C21 C22 1.395(13) .
C22 C23 1.384(13) .
C22 H22 0.9300 .
C23 C24 1.367(14) .
C23 H23 0.9300 .
C24 C25 1.360(14) .
C24 C27 1.510(13) .
C25 C26 1.372(14) .
C25 H25 0.9300 .
C26 H26 0.9300 .
C27 Eu1 2.928(11) 16_545

loop_
_geom_torsion_atom_site_label_1
_geom_torsion_atom_site_label_2
_geom_torsion_atom_site_label_3
_geom_torsion_atom_site_label_4
_geom_torsion
_geom_torsion_site_symmetry_1
_geom_torsion_site_symmetry_4
O2 Eu1 O1 C1 50.2(13) 11_454 .
O3 Eu1 O1 C1 -73.9(13) 2 .
O4 Eu1 O1 C1 120.7(14) 22 .
O6 Eu1 O1 C1 -156.7(13) 16_445 .
O5 Eu1 O1 C1 -20.3(14) 28_565 .
O1W Eu1 O1 C1 127.3(14) . .
O5 Eu1 O1 C1 -126.3(12) 16_445 .
C27 Eu1 O1 C1 -145.2(12) 16_445 .
Eu1 Eu1 O1 C1 -78.2(13) 21 .
Eu1 O2 C1 O1 -57(2) 11_454 .
Eu1 O2 C1 C2 120.0(12) 11_454 .
Eu1 O1 C1 O2 -66(2) . .
Eu1 O1 C1 C2 117.6(13) . .
O2 C1 C2 C7 -173.0(13) . .
O1 C1 C2 C7 4(2) . .
O2 C1 C2 C3 8(2) . .
O1 C1 C2 C3 -174.7(13) . .
C7 C2 C3 C4 0.5(19) . .
C1 C2 C3 C4 179.1(12) . .
C2 C3 C4 C5 3(2) . .
C3 C4 C5 C6 -4(2) . .
C3 C4 C5 C8 174.7(13) . .
C4 C5 C6 C7 1(2) . .
C8 C5 C6 C7 -177.7(14) . .
C5 C6 C7 C2 3(2) . .
C3 C2 C7 C6 -4(2) . .
C1 C2 C7 C6 177.9(14) . .
C6 C5 C8 C13 28(2) . .
C4 C5 C8 C13 -150.3(14) . .
C6 C5 C8 C9 -152.5(14) . .
C4 C5 C8 C9 29(2) . .
C13 C8 C9 C10 0(2) . .
C5 C8 C9 C10 -179.2(13) . .
C8 C9 C10 C11 -2(2) . .
C8 C9 C10 C14 178.5(13) . .
C9 C10 C11 C12 2(2) . .
C14 C10 C11 C12 -177.7(12) . .
C10 C11 C12 C13 -1.8(19) . .
C10 C11 C12 C21 178.2(12) . .
C11 C12 C13 C8 0.2(19) . .
C21 C12 C13 C8 -179.8(11) . .
C9 C8 C13 C12 0.6(19) . .
C5 C8 C13 C12 179.9(12) . .
C11 C10 C14 C15 -174.6(18) . .
C9 C10 C14 C15 5(3) . .
C11 C10 C14 C19 12(3) . .
C9 C10 C14 C19 -168(2) . .
C19 C14 C15 C16 -4(4) . .
C10 C14 C15 C16 -178(2) . .
C14 C15 C16 C17 1(4) . .
C15 C16 C17 C18 4(4) . .
C15 C16 C17 C20 178(2) . .
C16 C17 C18 C19 -5(4) . .
C20 C17 C18 C19 -180(2) . .
C15 C14 C19 C18 3(4) . .
C10 C14 C19 C18 177(2) . .
C17 C18 C19 C14 2(4) . .
Eu1 O4 C20 O3 -26(2) 26_665 .
Eu1 O4 C20 C17 149.7(9) 26_665 .
Eu1 O3 C20 O4 40(2) 2 .
Eu1 O3 C20 C17 -136.0(10) 2 .
C18 C17 C20 O4 -6(2) . .
C16 C17 C20 O4 179.8(18) . .
C18 C17 C20 O3 170.6(17) . .
C16 C17 C20 O3 -4(2) . .
C11 C12 C21 C26 -176.5(12) . .
C13 C12 C21 C26 3.4(17) . .
C11 C12 C21 C22 3.9(17) . .
C13 C12 C21 C22 -176.1(11) . .
C26 C21 C22 C23 -2.8(17) . .
C12 C21 C22 C23 176.7(11) . .
C21 C22 C23 C24 0.2(18) . .
C22 C23 C24 C25 2.7(17) . .
C22 C23 C24 C27 -175.6(10) . .
C23 C24 C25 C26 -3.0(19) . .
C27 C24 C25 C26 175.2(12) . .
C22 C21 C26 C25 2.6(19) . .
C12 C21 C26 C25 -177.0(12) . .
C24 C25 C26 C21 0(2) . .
Eu1 O6 C27 O5 -7.2(13) 16_545 .
Eu1 O6 C27 C24 171.0(8) 16_545 .
Eu1 O5 C27 O6 -140(4) 32_556 .
Eu1 O5 C27 O6 6.1(11) 16_545 .
Eu1 O5 C27 C24 42(5) 32_556 .
Eu1 O5 C27 C24 -172.1(9) 16_545 .
Eu1 O5 C27 Eu1 -146(4) 32_556 16_545
C25 C24 C27 O6 -171.8(11) . .
C23 C24 C27 O6 6.4(16) . .
C25 C24 C27 O5 6.5(16) . .
C23 C24 C27 O5 -175.3(10) . .
C25 C24 C27 Eu1 -133(3) . 16_545
C23 C24 C27 Eu1 45(4) . 16_545
